data_7152237
loop_
_publ_author_name
'Ahmed, Nisar'
'Suresh, Vangaru'
'Shirinfar, Bahareh'
'Geronimo, Inacrist'
'Bist, Amita'
'Hwang, In-Chul'
'Kim, Kwang S.'

_publ_section_title
;
 Fluorogenic sensing of CH(3)CO(2)(-) and H(2)PO(4)(-) by ditopic receptor
 through conformational change.
;
_journal_issue 10
_journal_name_full 'Organic &amp; biomolecular chemistry'
_journal_page_first 2094
_journal_page_last 2100
_journal_paper_doi 10.1039/c2ob06994f
_journal_volume 10
_journal_year 2012
_chemical_formula_moiety '2(C16 H36 N),C26 H14 Cl4 N6 O2,2(Cl)'
_chemical_formula_sum 'C58 H86 Cl6 N8 O2'
_chemical_formula_weight 1140.05
_chemical_name_systematic
;
Cyclo-bis-(urea-3,6-dichlorocarbazole)2[(n-Bu)4NCl]
;
_space_group_IT_number 2
_symmetry_cell_setting triclinic
_symmetry_space_group_name_Hall '-P 1'
_symmetry_space_group_name_H-M 'P -1'
_atom_sites_solution_hydrogens geom
_atom_sites_solution_primary direct
_atom_sites_solution_secondary difmap
_audit_creation_method SHELXL-97
_cell_angle_alpha 84.368(4)
_cell_angle_beta 78.777(4)
_cell_angle_gamma 72.600(4)
_cell_formula_units_Z 2
_cell_length_a 13.644(3)
_cell_length_b 15.163(3)
_cell_length_c 16.546(4)
_cell_measurement_reflns_used 658
_cell_measurement_temperature 293(2)
_cell_measurement_theta_max 24.81
_cell_measurement_theta_min 2.73
_cell_volume 3201.1(12)
_computing_cell_refinement 'Bruker SMART'
_computing_data_collection 'Bruker SMART'
_computing_data_reduction 'Bruker SAINT'
_computing_molecular_graphics 'SHELXL-97 (Sheldrick, 1997)'
_computing_publication_material 'SHELXL-97 (Sheldrick, 1997)'
_computing_structure_refinement 'SHELXL-97 (Sheldrick, 1997)'
_computing_structure_solution 'SHELXS-97 (Sheldrick, 1990)'
_diffrn_ambient_temperature 293(2)
_diffrn_measured_fraction_theta_full 0.974
_diffrn_measured_fraction_theta_max 0.974
_diffrn_measurement_device_type 'CCD area detector'
_diffrn_measurement_method 'phi and omega scans'
_diffrn_radiation_monochromator graphite
_diffrn_radiation_source 'fine-focus sealed tube'
_diffrn_radiation_type MoK\a
_diffrn_radiation_wavelength 0.71073
_diffrn_reflns_av_R_equivalents 0.0401
_diffrn_reflns_av_sigmaI/netI 0.1130
_diffrn_reflns_limit_h_max 14
_diffrn_reflns_limit_h_min -16
_diffrn_reflns_limit_k_max 18
_diffrn_reflns_limit_k_min -18
_diffrn_reflns_limit_l_max 18
_diffrn_reflns_limit_l_min -19
_diffrn_reflns_number 16799
_diffrn_reflns_theta_full 25.11
_diffrn_reflns_theta_max 25.11
_diffrn_reflns_theta_min 1.26
_exptl_absorpt_coefficient_mu 0.313
_exptl_absorpt_correction_type none
_exptl_crystal_colour colorless
_exptl_crystal_density_diffrn 1.183
_exptl_crystal_density_meas 0
_exptl_crystal_density_method 'not measured'
_exptl_crystal_description plate
_exptl_crystal_F_000 1216
_exptl_crystal_size_max 0.12
_exptl_crystal_size_mid 0.12
_exptl_crystal_size_min 0.08
_refine_diff_density_max 0.286
_refine_diff_density_min -0.222
_refine_diff_density_rms 0.065
_refine_ls_extinction_method none
_refine_ls_goodness_of_fit_ref 0.955
_refine_ls_hydrogen_treatment mixed
_refine_ls_matrix_type full
_refine_ls_number_parameters 675
_refine_ls_number_reflns 11123
_refine_ls_number_restraints 0
_refine_ls_restrained_S_all 0.955
_refine_ls_R_factor_all 0.2370
_refine_ls_R_factor_gt 0.0773
_refine_ls_shift/su_max 0.000
_refine_ls_shift/su_mean 0.000
_refine_ls_structure_factor_coef Fsqd
_refine_ls_weighting_details 'calc w=1/[\s^2^(Fo^2^)+(0.1193P)^2^+0.0000P] where P=(Fo^2^+2Fc^2^)/3'
_refine_ls_weighting_scheme calc
_refine_ls_wR_factor_gt 0.1903
_refine_ls_wR_factor_ref 0.2824
_reflns_number_gt 3481
_reflns_number_total 11123
_reflns_threshold_expression >2sigma(I)
_cod_data_source_file c2ob06994f.txt
_cod_data_source_block 1-TBA-Cl
_cod_original_cell_volume 3201.2(12)
_cod_original_sg_symbol_Hall -P1
_cod_original_sg_symbol_H-M P-1
_cod_database_code 7152237

loop_
_symmetry_equiv_pos_as_xyz
'x, y, z'
'-x, -y, -z'

loop_
_atom_site_label
_atom_site_type_symbol
_atom_site_fract_x
_atom_site_fract_y
_atom_site_fract_z
_atom_site_U_iso_or_equiv
_atom_site_adp_type
_atom_site_occupancy
_atom_site_symmetry_multiplicity
_atom_site_calc_flag
_atom_site_refinement_flags
C1 C -0.2329(5) 0.8245(4) 0.3712(5) 0.0766(17) Uani 1 1 d .
C2 C -0.1949(6) 0.8135(4) 0.4456(5) 0.0785(17) Uani 1 1 d .
C3 C -0.2680(6) 0.8299(4) 0.5163(4) 0.0875(19) Uani 1 1 d .
H3 H -0.2462 0.8228 0.5671 0.105 Uiso 1 1 calc R
C4 C -0.3743(6) 0.8569(5) 0.5134(5) 0.098(2) Uani 1 1 d .
C5 C -0.4141(5) 0.8672(4) 0.4432(5) 0.100(2) Uani 1 1 d .
H5 H -0.4855 0.8841 0.4435 0.120 Uiso 1 1 calc R
C6 C -0.3406(5) 0.8509(4) 0.3692(5) 0.0842(18) Uani 1 1 d .
C7 C -0.3513(5) 0.8512(4) 0.2840(5) 0.0844(19) Uani 1 1 d .
C8 C -0.4364(5) 0.8663(5) 0.2454(5) 0.100(2) Uani 1 1 d .
H8 H -0.5040 0.8822 0.2752 0.120 Uiso 1 1 calc R
C9 C -0.4179(5) 0.8571(5) 0.1622(6) 0.097(2) Uani 1 1 d .
C10 C -0.3179(6) 0.8336(4) 0.1153(4) 0.0900(19) Uani 1 1 d .
H10 H -0.3091 0.8290 0.0586 0.108 Uiso 1 1 calc R
C11 C -0.2317(5) 0.8172(4) 0.1528(5) 0.0786(18) Uani 1 1 d .
C12 C -0.2501(5) 0.8266(4) 0.2386(4) 0.0757(17) Uani 1 1 d .
C13 C -0.0403(5) 0.7966(5) 0.1158(4) 0.0779(17) Uani 1 1 d .
C14 C 0.1870(5) 0.7304(4) 0.1455(5) 0.0783(17) Uani 1 1 d .
C15 C 0.1501(5) 0.7327(4) 0.0700(5) 0.0803(18) Uani 1 1 d .
C16 C 0.2229(6) 0.7134(4) -0.0003(5) 0.093(2) Uani 1 1 d .
H16 H 0.2009 0.7140 -0.0502 0.112 Uiso 1 1 calc R
C17 C 0.3282(7) 0.6929(5) 0.0008(5) 0.104(2) Uani 1 1 d .
C18 C 0.3652(5) 0.6908(5) 0.0735(6) 0.104(2) Uani 1 1 d .
H18 H 0.4365 0.6762 0.0730 0.125 Uiso 1 1 calc R
C19 C 0.2950(5) 0.7107(4) 0.1472(5) 0.089(2) Uani 1 1 d .
C20 C 0.3055(6) 0.7111(4) 0.2315(5) 0.0866(19) Uani 1 1 d .
C21 C 0.3913(5) 0.6947(5) 0.2716(6) 0.105(2) Uani 1 1 d .
H21 H 0.4590 0.6822 0.2421 0.127 Uiso 1 1 calc R
C22 C 0.3717(6) 0.6979(5) 0.3548(6) 0.105(2) Uani 1 1 d .
C23 C 0.2714(6) 0.7136(4) 0.4015(5) 0.098(2) Uani 1 1 d .
H23 H 0.2625 0.7123 0.4587 0.117 Uiso 1 1 calc R
C24 C 0.1853(5) 0.7311(4) 0.3637(5) 0.0805(18) Uani 1 1 d .
C25 C 0.2040(5) 0.7293(4) 0.2782(5) 0.0833(18) Uani 1 1 d .
C26 C -0.0065(5) 0.7925(5) 0.3961(5) 0.0768(18) Uani 1 1 d .
C27 C 0.9189(7) 0.4720(5) 0.2347(5) 0.132(3) Uani 1 1 d .
H27A H 0.9420 0.4351 0.2823 0.158 Uiso 1 1 calc R
H27B H 0.9345 0.4302 0.1901 0.158 Uiso 1 1 calc R
C28 C 0.9846(11) 0.5376(8) 0.2101(7) 0.225(6) Uani 1 1 d .
H28A H 0.9662 0.5844 0.2508 0.270 Uiso 1 1 calc R
H28B H 0.9720 0.5684 0.1573 0.270 Uiso 1 1 calc R
C29 C 1.1027(12) 0.4819(14) 0.2038(10) 0.305(12) Uani 1 1 d .
H29A H 1.1053 0.4174 0.2025 0.366 Uiso 1 1 calc R
H29B H 1.1364 0.4983 0.1497 0.366 Uiso 1 1 calc R
C30 C 1.1559(16) 0.4837(14) 0.2476(12) 0.402(16) Uani 1 1 d .
H30A H 1.1150 0.5124 0.2972 0.602 Uiso 1 1 calc R
H30B H 1.2030 0.5184 0.2220 0.602 Uiso 1 1 calc R
H30C H 1.1951 0.4216 0.2607 0.602 Uiso 1 1 calc R
C31 C 0.7583(8) 0.5700(6) 0.1840(7) 0.158(3) Uani 1 1 d .
H31A H 0.7933 0.6178 0.1697 0.190 Uiso 1 1 calc R
H31B H 0.6848 0.6004 0.2024 0.190 Uiso 1 1 calc R
C32 C 0.7696(10) 0.5179(8) 0.1059(8) 0.197(5) Uani 1 1 d .
H32A H 0.7404 0.4662 0.1196 0.237 Uiso 1 1 calc R
H32B H 0.8427 0.4941 0.0820 0.237 Uiso 1 1 calc R
C33 C 0.7107(17) 0.5865(13) 0.0440(10) 0.275(10) Uani 1 1 d .
H33A H 0.6517 0.6288 0.0767 0.330 Uiso 1 1 calc R
H33B H 0.7568 0.6226 0.0174 0.330 Uiso 1 1 calc R
C34 C 0.6785(12) 0.5641(12) -0.0081(11) 0.286(10) Uani 1 1 d .
H34A H 0.7323 0.5165 -0.0383 0.429 Uiso 1 1 calc R
H34B H 0.6560 0.6164 -0.0447 0.429 Uiso 1 1 calc R
H34C H 0.6205 0.5409 0.0156 0.429 Uiso 1 1 calc R
C35 C 0.7572(6) 0.4296(5) 0.2770(5) 0.119(3) Uani 1 1 d .
H35A H 0.7864 0.3949 0.3235 0.142 Uiso 1 1 calc R
H35B H 0.7805 0.3893 0.2308 0.142 Uiso 1 1 calc R
C36 C 0.6381(7) 0.4533(6) 0.2989(6) 0.152(3) Uani 1 1 d .
H36A H 0.6130 0.4968 0.3427 0.183 Uiso 1 1 calc R
H36B H 0.6078 0.4825 0.2511 0.183 Uiso 1 1 calc R
C37 C 0.6039(8) 0.3679(7) 0.3263(7) 0.182(4) Uani 1 1 d .
H37A H 0.6293 0.3243 0.2825 0.218 Uiso 1 1 calc R
H37B H 0.6342 0.3387 0.3740 0.218 Uiso 1 1 calc R
C38 C 0.4907(10) 0.3898(9) 0.3470(9) 0.261(7) Uani 1 1 d .
H38A H 0.4657 0.4312 0.3917 0.392 Uiso 1 1 calc R
H38B H 0.4712 0.3340 0.3632 0.392 Uiso 1 1 calc R
H38C H 0.4605 0.4188 0.2998 0.392 Uiso 1 1 calc R
C39 C 0.7735(7) 0.5741(5) 0.3269(6) 0.147(3) Uani 1 1 d .
H39A H 0.8049 0.6241 0.3106 0.176 Uiso 1 1 calc R
H39B H 0.6985 0.6012 0.3374 0.176 Uiso 1 1 calc R
C40 C 0.8070(9) 0.5289(7) 0.4063(6) 0.202(5) Uani 1 1 d .
H40A H 0.7854 0.4729 0.4178 0.243 Uiso 1 1 calc R
H40B H 0.8826 0.5108 0.3982 0.243 Uiso 1 1 calc R
C41 C 0.8057(11) 0.5475(8) 0.5476(8) 0.228(6) Uani 1 1 d .
H41A H 0.7844 0.4930 0.5666 0.341 Uiso 1 1 calc R
H41B H 0.7783 0.5928 0.5891 0.341 Uiso 1 1 calc R
H41C H 0.8804 0.5318 0.5371 0.341 Uiso 1 1 calc R
C42 C 0.7679(11) 0.5834(8) 0.4756(8) 0.211(5) Uani 1 1 d .
H42A H 0.7826 0.6424 0.4615 0.253 Uiso 1 1 calc R
H42B H 0.6927 0.5957 0.4870 0.253 Uiso 1 1 calc R
Cl1 Cl -0.52085(15) 0.87249(16) 0.10827(15) 0.1416(9) Uani 1 1 d .
Cl2 Cl 0.41392(17) 0.66738(18) -0.09290(15) 0.1562(9) Uani 1 1 d .
Cl3 Cl 0.47518(15) 0.68042(16) 0.40690(15) 0.1490(9) Uani 1 1 d .
Cl4 Cl -0.46112(16) 0.87787(18) 0.60645(14) 0.1520(9) Uani 1 1 d .
N1 N -0.1785(4) 0.8077(3) 0.2918(4) 0.0782(14) Uani 1 1 d .
H1 H -0.1118 0.7888 0.2778 0.094 Uiso 1 1 calc R
N2 N -0.1322(4) 0.7835(3) 0.1046(3) 0.0845(15) Uani 1 1 d .
H2 H -0.1286 0.7512 0.0636 0.101 Uiso 1 1 calc R
N3 N 0.0451(4) 0.7436(4) 0.0668(3) 0.0899(16) Uani 1 1 d .
H3A H 0.0333 0.7137 0.0299 0.108 Uiso 1 1 calc R
N4 N 0.1339(4) 0.7391(3) 0.2243(4) 0.0832(15) Uani 1 1 d .
H4 H 0.0676 0.7491 0.2387 0.100 Uiso 1 1 calc R
N5 N 0.0877(4) 0.7397(3) 0.4137(3) 0.0860(15) Uani 1 1 d .
H5A H 0.0871 0.7086 0.4601 0.103 Uiso 1 1 calc R
N6 N -0.0895(4) 0.7788(3) 0.4515(3) 0.0841(15) Uani 1 1 d .
H6 H -0.0752 0.7450 0.4949 0.101 Uiso 1 1 calc R
N7 N 0.8015(6) 0.5105(5) 0.2552(4) 0.123(2) Uani 1 1 d .
O1 O -0.0369(3) 0.8519(3) 0.1653(3) 0.0829(12) Uani 1 1 d .
O2 O -0.0156(3) 0.8466(3) 0.3359(3) 0.0814(12) Uani 1 1 d .
C43 C -0.0032(5) 0.1187(4) 0.2404(4) 0.0896(19) Uani 1 1 d .
H43A H -0.0132 0.1586 0.1913 0.108 Uiso 1 1 calc R
H43B H -0.0176 0.1583 0.2864 0.108 Uiso 1 1 calc R
C44 C -0.0834(5) 0.0649(4) 0.2549(4) 0.097(2) Uani 1 1 d .
H44A H -0.0684 0.0227 0.2108 0.116 Uiso 1 1 calc R
H44B H -0.0789 0.0286 0.3064 0.116 Uiso 1 1 calc R
C45 C -0.1910(5) 0.1287(5) 0.2582(6) 0.139(3) Uani 1 1 d .
H45A H -0.1947 0.1643 0.2063 0.166 Uiso 1 1 calc R
H45B H -0.2042 0.1718 0.3014 0.166 Uiso 1 1 calc R
C46 C -0.2754(6) 0.0809(6) 0.2740(6) 0.166(4) Uani 1 1 d .
H46A H -0.2741 0.0472 0.3263 0.249 Uiso 1 1 calc R
H46B H -0.2637 0.0388 0.2311 0.249 Uiso 1 1 calc R
H46C H -0.3420 0.1261 0.2748 0.249 Uiso 1 1 calc R
C47 C 0.1348(5) -0.0029(5) 0.3040(5) 0.106(2) Uani 1 1 d .
H47A H 0.0930 -0.0456 0.3102 0.127 Uiso 1 1 calc R
H47B H 0.2074 -0.0391 0.2916 0.127 Uiso 1 1 calc R
C48 C 0.1183(6) 0.0390(5) 0.3835(6) 0.128(3) Uani 1 1 d .
H48A H 0.0446 0.0703 0.3992 0.154 Uiso 1 1 calc R
H48B H 0.1555 0.0854 0.3769 0.154 Uiso 1 1 calc R
C49 C 0.1545(6) -0.0310(5) 0.4546(5) 0.124(3) Uani 1 1 d .
H49A H 0.1228 -0.0013 0.5065 0.149 Uiso 1 1 calc R
H49B H 0.1273 -0.0831 0.4540 0.149 Uiso 1 1 calc R
C50 C 0.2675(7) -0.0670(6) 0.4531(7) 0.188(5) Uani 1 1 d .
H50A H 0.2947 -0.0173 0.4600 0.282 Uiso 1 1 calc R
H50B H 0.3008 -0.0944 0.4012 0.282 Uiso 1 1 calc R
H50C H 0.2807 -0.1129 0.4970 0.282 Uiso 1 1 calc R
C51 C 0.1714(5) 0.1332(4) 0.2163(4) 0.095(2) Uani 1 1 d .
H51A H 0.1506 0.1743 0.1700 0.114 Uiso 1 1 calc R
H51B H 0.1518 0.1702 0.2646 0.114 Uiso 1 1 calc R
C52 C 0.2870(5) 0.0949(5) 0.2000(5) 0.134(3) Uani 1 1 d .
H52A H 0.3084 0.0559 0.1529 0.161 Uiso 1 1 calc R
H52B H 0.3102 0.0575 0.2475 0.161 Uiso 1 1 calc R
C53 C 0.3364(7) 0.1743(7) 0.1827(7) 0.170(4) Uani 1 1 d .
H53A H 0.3074 0.2152 0.1390 0.204 Uiso 1 1 calc R
H53B H 0.3201 0.2097 0.2318 0.204 Uiso 1 1 calc R
C54 C 0.4464(10) 0.1405(9) 0.1591(8) 0.248(6) Uani 1 1 d .
H54A H 0.4626 0.1029 0.1122 0.373 Uiso 1 1 calc R
H54B H 0.4758 0.1042 0.2040 0.373 Uiso 1 1 calc R
H54C H 0.4752 0.1917 0.1450 0.373 Uiso 1 1 calc R
C55 C 0.1380(5) -0.0010(4) 0.1577(5) 0.097(2) Uani 1 1 d .
H55A H 0.2116 -0.0342 0.1518 0.117 Uiso 1 1 calc R
H55B H 0.0995 -0.0464 0.1709 0.117 Uiso 1 1 calc R
C56 C 0.1168(6) 0.0464(5) 0.0762(5) 0.121(3) Uani 1 1 d .
H56A H 0.1525 0.0939 0.0639 0.145 Uiso 1 1 calc R
H56B H 0.0426 0.0768 0.0809 0.145 Uiso 1 1 calc R
C57 C 0.1518(7) -0.0197(5) 0.0020(6) 0.134(3) Uani 1 1 d .
H57A H 0.1198 -0.0697 0.0154 0.160 Uiso 1 1 calc R
H57B H 0.1267 0.0145 -0.0462 0.160 Uiso 1 1 calc R
C58 C 0.2613(7) -0.0578(6) -0.0174(6) 0.159(3) Uani 1 1 d .
H58A H 0.2857 -0.0976 0.0278 0.239 Uiso 1 1 calc R
H58B H 0.2938 -0.0088 -0.0270 0.239 Uiso 1 1 calc R
H58C H 0.2786 -0.0928 -0.0661 0.239 Uiso 1 1 calc R
N8 N 0.1098(4) 0.0622(3) 0.2301(3) 0.0858(15) Uani 1 1 d .
Cl5 Cl 0.94744(16) 0.68613(13) 0.93313(13) 0.1264(8) Uani 1 1 d .
Cl6 Cl 0.02328(18) 0.70882(13) 0.60448(12) 0.1350(8) Uani 1 1 d .

loop_
_atom_site_aniso_label
_atom_site_aniso_U_11
_atom_site_aniso_U_22
_atom_site_aniso_U_33
_atom_site_aniso_U_23
_atom_site_aniso_U_13
_atom_site_aniso_U_12
C1 0.070(5) 0.067(4) 0.094(6) -0.021(4) -0.002(4) -0.023(3)
C2 0.082(5) 0.077(4) 0.087(5) -0.017(4) -0.021(5) -0.031(4)
C3 0.085(5) 0.092(5) 0.090(6) -0.021(4) -0.013(4) -0.028(4)
C4 0.093(6) 0.110(5) 0.093(6) -0.025(4) 0.004(5) -0.038(4)
C5 0.080(5) 0.101(5) 0.114(7) -0.021(5) 0.003(5) -0.027(4)
C6 0.079(5) 0.083(4) 0.099(6) -0.013(4) -0.022(5) -0.030(4)
C7 0.055(4) 0.080(4) 0.121(7) -0.016(4) -0.017(4) -0.019(3)
C8 0.078(5) 0.101(5) 0.127(7) -0.021(5) -0.024(5) -0.027(4)
C9 0.065(5) 0.101(5) 0.138(7) -0.012(5) -0.041(5) -0.027(4)
C10 0.089(5) 0.084(5) 0.107(6) 0.002(4) -0.039(5) -0.029(4)
C11 0.064(4) 0.071(4) 0.104(6) -0.014(4) -0.015(4) -0.021(3)
C12 0.075(5) 0.068(4) 0.090(5) -0.010(4) -0.020(4) -0.023(3)
C13 0.081(5) 0.072(4) 0.083(5) 0.009(4) -0.022(4) -0.024(4)
C14 0.067(5) 0.076(4) 0.094(6) -0.018(4) -0.003(4) -0.026(3)
C15 0.077(5) 0.069(4) 0.097(6) -0.014(4) -0.013(5) -0.022(3)
C16 0.093(5) 0.092(5) 0.098(6) -0.017(4) -0.006(5) -0.034(4)
C17 0.097(6) 0.110(6) 0.102(6) -0.024(5) 0.014(5) -0.038(4)
C18 0.077(5) 0.097(5) 0.143(8) -0.023(5) -0.011(6) -0.035(4)
C19 0.062(5) 0.083(5) 0.118(7) -0.024(4) 0.012(5) -0.025(3)
C20 0.080(5) 0.079(4) 0.099(6) -0.021(4) -0.013(5) -0.017(4)
C21 0.071(5) 0.105(5) 0.147(8) -0.030(5) -0.040(5) -0.015(4)
C22 0.080(6) 0.107(6) 0.136(7) -0.030(5) -0.046(6) -0.014(4)
C23 0.080(5) 0.086(5) 0.128(6) -0.012(4) -0.042(5) -0.008(4)
C24 0.073(5) 0.072(4) 0.094(6) -0.010(4) -0.020(5) -0.012(3)
C25 0.064(5) 0.076(4) 0.112(6) -0.012(4) -0.014(5) -0.023(3)
C26 0.076(5) 0.075(5) 0.094(6) -0.022(4) -0.025(5) -0.030(4)
C27 0.151(8) 0.102(6) 0.138(8) -0.031(5) -0.004(6) -0.033(6)
C28 0.287(16) 0.187(11) 0.219(13) -0.077(9) 0.068(12) -0.145(12)
C29 0.184(13) 0.47(3) 0.31(2) -0.23(2) 0.089(14) -0.196(17)
C30 0.55(4) 0.32(2) 0.43(3) -0.012(19) -0.37(3) -0.08(2)
C31 0.208(10) 0.106(7) 0.156(9) 0.002(7) -0.041(8) -0.035(6)
C32 0.273(14) 0.163(10) 0.170(11) 0.046(9) -0.076(10) -0.076(9)
C33 0.44(3) 0.299(19) 0.199(15) 0.084(14) -0.159(16) -0.23(2)
C34 0.182(12) 0.30(2) 0.34(3) 0.114(18) -0.080(16) -0.032(13)
C35 0.157(8) 0.071(5) 0.120(7) 0.001(4) -0.014(5) -0.030(5)
C36 0.119(7) 0.135(8) 0.177(9) -0.023(7) -0.003(6) -0.009(6)
C37 0.151(9) 0.131(8) 0.252(13) -0.028(8) 0.012(9) -0.046(7)
C38 0.187(13) 0.235(14) 0.36(2) -0.038(13) -0.007(13) -0.073(11)
C39 0.173(8) 0.100(6) 0.144(8) -0.051(6) 0.009(7) -0.014(5)
C40 0.292(14) 0.146(9) 0.114(8) -0.051(7) -0.025(9) 0.027(9)
C41 0.338(19) 0.193(12) 0.161(12) -0.045(10) -0.067(12) -0.063(11)
C42 0.291(16) 0.163(10) 0.173(12) -0.042(10) -0.039(12) -0.045(10)
Cl1 0.0986(14) 0.170(2) 0.170(2) -0.0209(16) -0.0602(14) -0.0328(13)
Cl2 0.1201(17) 0.205(2) 0.145(2) -0.0512(18) 0.0235(14) -0.0639(16)
Cl3 0.0892(14) 0.176(2) 0.183(2) -0.0558(17) -0.0581(14) -0.0037(13)
Cl4 0.1171(16) 0.199(2) 0.1288(19) -0.0425(17) 0.0229(14) -0.0458(15)
N1 0.061(3) 0.077(3) 0.097(4) -0.018(3) -0.020(3) -0.011(2)
N2 0.082(4) 0.094(4) 0.091(4) -0.014(3) -0.030(3) -0.032(3)
N3 0.079(4) 0.102(4) 0.097(4) -0.028(3) -0.013(3) -0.032(3)
N4 0.063(3) 0.094(4) 0.100(5) -0.014(3) -0.017(4) -0.027(3)
N5 0.080(4) 0.084(4) 0.096(4) 0.000(3) -0.026(4) -0.021(3)
N6 0.081(4) 0.091(4) 0.086(4) 0.001(3) -0.022(3) -0.031(3)
N7 0.146(6) 0.087(5) 0.119(6) -0.006(4) -0.009(5) -0.013(4)
O1 0.085(3) 0.077(3) 0.094(3) -0.014(2) -0.024(2) -0.028(2)
O2 0.081(3) 0.073(3) 0.098(3) -0.007(3) -0.023(3) -0.028(2)
C43 0.083(5) 0.074(4) 0.110(5) -0.021(4) -0.012(4) -0.017(4)
C44 0.076(5) 0.088(5) 0.129(6) -0.017(4) -0.018(4) -0.023(4)
C45 0.083(5) 0.116(6) 0.210(10) -0.029(6) -0.010(5) -0.021(5)
C46 0.089(6) 0.161(8) 0.245(12) -0.017(7) 0.000(6) -0.048(6)
C47 0.116(6) 0.094(5) 0.120(7) 0.003(5) -0.027(5) -0.049(4)
C48 0.149(7) 0.107(6) 0.143(8) -0.016(6) -0.023(6) -0.056(5)
C49 0.138(7) 0.093(6) 0.143(8) 0.003(5) -0.039(6) -0.030(5)
C50 0.140(8) 0.132(8) 0.303(15) -0.041(8) -0.063(9) -0.031(6)
C51 0.109(5) 0.083(5) 0.110(6) 0.001(4) -0.020(4) -0.054(4)
C52 0.094(6) 0.141(7) 0.185(9) -0.013(6) -0.001(5) -0.073(5)
C53 0.104(7) 0.203(10) 0.231(11) -0.001(8) -0.018(7) -0.095(7)
C54 0.245(15) 0.249(14) 0.299(17) -0.005(12) -0.022(13) -0.160(13)
C55 0.093(5) 0.078(5) 0.119(6) -0.018(5) -0.004(4) -0.027(4)
C56 0.135(6) 0.106(6) 0.123(7) -0.040(6) 0.004(6) -0.042(5)
C57 0.135(7) 0.097(6) 0.170(9) -0.022(6) -0.026(6) -0.029(5)
C58 0.146(8) 0.131(8) 0.198(10) -0.031(7) -0.009(7) -0.043(6)
N8 0.086(4) 0.071(3) 0.105(4) -0.008(3) -0.013(3) -0.031(3)
Cl5 0.1457(17) 0.1194(15) 0.1199(16) -0.0392(12) -0.0406(13) -0.0250(12)
Cl6 0.173(2) 0.1090(15) 0.0987(15) -0.0220(12) -0.0361(14) 0.0090(13)

loop_
_atom_type_symbol
_atom_type_description
_atom_type_scat_dispersion_real
_atom_type_scat_dispersion_imag
_atom_type_scat_source
C C 0.0033 0.0016 'International Tables Vol C Tables 4.2.6.8 and 6.1.1.4'
H H 0.0000 0.0000 'International Tables Vol C Tables 4.2.6.8 and 6.1.1.4'
N N 0.0061 0.0033 'International Tables Vol C Tables 4.2.6.8 and 6.1.1.4'
O O 0.0106 0.0060 'International Tables Vol C Tables 4.2.6.8 and 6.1.1.4'
Cl Cl 0.1484 0.1585 'International Tables Vol C Tables 4.2.6.8 and 6.1.1.4'

loop_
_geom_angle_atom_site_label_1
_geom_angle_atom_site_label_2
_geom_angle_atom_site_label_3
_geom_angle
N1 C1 C2 129.3(6)
N1 C1 C6 108.8(6)
C2 C1 C6 121.8(7)
C3 C2 N6 119.3(6)
C3 C2 C1 116.6(6)
N6 C2 C1 123.8(6)
C2 C3 C4 121.1(6)
C2 C3 H3 119.5
C4 C3 H3 119.5
C5 C4 C3 124.2(7)
C5 C4 Cl4 118.1(6)
C3 C4 Cl4 117.7(7)
C4 C5 C6 116.0(7)
C4 C5 H5 122.0
C6 C5 H5 122.0
C1 C6 C5 120.4(7)
C1 C6 C7 106.9(6)
C5 C6 C7 132.6(7)
C8 C7 C12 120.5(7)
C8 C7 C6 133.1(7)
C12 C7 C6 106.4(6)
C9 C8 C7 117.7(7)
C9 C8 H8 121.1
C7 C8 H8 121.1
C8 C9 C10 122.9(6)
C8 C9 Cl1 121.0(6)
C10 C9 Cl1 116.1(7)
C11 C10 C9 120.3(7)
C11 C10 H10 119.9
C9 C10 H10 119.9
C10 C11 C12 117.1(6)
C10 C11 N2 118.1(7)
C12 C11 N2 124.5(6)
N1 C12 C7 109.6(6)
N1 C12 C11 128.8(6)
C7 C12 C11 121.5(6)
O1 C13 N3 124.2(6)
O1 C13 N2 122.8(6)
N3 C13 N2 113.0(6)
N4 C14 C19 108.6(6)
N4 C14 C15 130.0(6)
C19 C14 C15 121.3(7)
C16 C15 N3 119.3(7)
C16 C15 C14 117.5(6)
N3 C15 C14 122.8(6)
C15 C16 C17 121.7(7)
C15 C16 H16 119.1
C17 C16 H16 119.1
C16 C17 C18 121.5(7)
C16 C17 Cl2 117.5(7)
C18 C17 Cl2 121.0(7)
C17 C18 C19 119.7(7)
C17 C18 H18 120.1
C19 C18 H18 120.1
C18 C19 C14 118.3(8)
C18 C19 C20 134.4(7)
C14 C19 C20 107.2(6)
C21 C20 C25 119.7(7)
C21 C20 C19 133.7(7)
C25 C20 C19 106.5(6)
C22 C21 C20 117.4(7)
C22 C21 H21 121.3
C20 C21 H21 121.3
C21 C22 C23 123.0(7)
C21 C22 Cl3 119.0(7)
C23 C22 Cl3 117.9(7)
C24 C23 C22 120.9(7)
C24 C23 H23 119.6
C22 C23 H23 119.6
C23 C24 C25 116.8(7)
C23 C24 N5 118.3(7)
C25 C24 N5 124.6(6)
C24 C25 N4 129.4(6)
C24 C25 C20 122.2(7)
N4 C25 C20 108.3(7)
O2 C26 N5 123.1(7)
O2 C26 N6 123.3(7)
N5 C26 N6 113.5(7)
C28 C27 N7 119.4(8)
C28 C27 H27A 107.5
N7 C27 H27A 107.5
C28 C27 H27B 107.5
N7 C27 H27B 107.5
H27A C27 H27B 107.0
C27 C28 C29 109.2(11)
C27 C28 H28A 109.8
C29 C28 H28A 109.8
C27 C28 H28B 109.8
C29 C28 H28B 109.8
H28A C28 H28B 108.3
C30 C29 C28 126.6(18)
C30 C29 H29A 105.7
C28 C29 H29A 105.7
C30 C29 H29B 105.7
C28 C29 H29B 105.7
H29A C29 H29B 106.1
C29 C30 H30A 109.5
C29 C30 H30B 109.5
H30A C30 H30B 109.5
C29 C30 H30C 109.5
H30A C30 H30C 109.5
H30B C30 H30C 109.5
N7 C31 C32 115.1(7)
N7 C31 H31A 108.5
C32 C31 H31A 108.5
N7 C31 H31B 108.5
C32 C31 H31B 108.5
H31A C31 H31B 107.5
C31 C32 C33 108.0(11)
C31 C32 H32A 110.1
C33 C32 H32A 110.1
C31 C32 H32B 110.1
C33 C32 H32B 110.1
H32A C32 H32B 108.4
C34 C33 C32 124(2)
C34 C33 H33A 106.4
C32 C33 H33A 106.4
C34 C33 H33B 106.4
C32 C33 H33B 106.4
H33A C33 H33B 106.4
C33 C34 H34A 109.5
C33 C34 H34B 109.5
H34A C34 H34B 109.5
C33 C34 H34C 109.5
H34A C34 H34C 109.5
H34B C34 H34C 109.5
N7 C35 C36 116.1(6)
N7 C35 H35A 108.3
C36 C35 H35A 108.3
N7 C35 H35B 108.3
C36 C35 H35B 108.3
H35A C35 H35B 107.4
C37 C36 C35 111.1(7)
C37 C36 H36A 109.4
C35 C36 H36A 109.4
C37 C36 H36B 109.4
C35 C36 H36B 109.4
H36A C36 H36B 108.0
C38 C37 C36 111.4(9)
C38 C37 H37A 109.3
C36 C37 H37A 109.3
C38 C37 H37B 109.3
C36 C37 H37B 109.3
H37A C37 H37B 108.0
C37 C38 H38A 109.5
C37 C38 H38B 109.5
H38A C38 H38B 109.5
C37 C38 H38C 109.5
H38A C38 H38C 109.5
H38B C38 H38C 109.5
C40 C39 N7 115.5(7)
C40 C39 H39A 108.4
N7 C39 H39A 108.4
C40 C39 H39B 108.4
N7 C39 H39B 108.4
H39A C39 H39B 107.5
C42 C40 C39 115.6(9)
C42 C40 H40A 108.4
C39 C40 H40A 108.4
C42 C40 H40B 108.4
C39 C40 H40B 108.4
H40A C40 H40B 107.4
C42 C41 H41A 109.5
C42 C41 H41B 109.5
H41A C41 H41B 109.5
C42 C41 H41C 109.5
H41A C41 H41C 109.5
H41B C41 H41C 109.5
C41 C42 C40 117.0(12)
C41 C42 H42A 108.1
C40 C42 H42A 108.1
C41 C42 H42B 108.1
C40 C42 H42B 108.1
H42A C42 H42B 107.3
C1 N1 C12 108.3(5)
C1 N1 H1 125.9
C12 N1 H1 125.9
C13 N2 C11 127.1(5)
C13 N2 H2 116.4
C11 N2 H2 116.4
C13 N3 C15 127.1(5)
C13 N3 H3A 116.5
C15 N3 H3A 116.5
C14 N4 C25 109.3(5)
C14 N4 H4 125.3
C25 N4 H4 125.3
C26 N5 C24 126.4(6)
C26 N5 H5A 116.8
C24 N5 H5A 116.8
C26 N6 C2 127.3(6)
C26 N6 H6 116.3
C2 N6 H6 116.3
C35 N7 C27 107.5(6)
C35 N7 C31 111.9(7)
C27 N7 C31 111.2(7)
C35 N7 C39 111.3(6)
C27 N7 C39 109.1(7)
C31 N7 C39 105.9(7)
N8 C43 C44 116.5(5)
N8 C43 H43A 108.2
C44 C43 H43A 108.2
N8 C43 H43B 108.2
C44 C43 H43B 108.2
H43A C43 H43B 107.3
C45 C44 C43 110.9(5)
C45 C44 H44A 109.5
C43 C44 H44A 109.5
C45 C44 H44B 109.5
C43 C44 H44B 109.5
H44A C44 H44B 108.0
C44 C45 C46 114.2(7)
C44 C45 H45A 108.7
C46 C45 H45A 108.7
C44 C45 H45B 108.7
C46 C45 H45B 108.7
H45A C45 H45B 107.6
C45 C46 H46A 109.5
C45 C46 H46B 109.5
H46A C46 H46B 109.5
C45 C46 H46C 109.5
H46A C46 H46C 109.5
H46B C46 H46C 109.5
C48 C47 N8 117.2(6)
C48 C47 H47A 108.0
N8 C47 H47A 108.0
C48 C47 H47B 108.0
N8 C47 H47B 108.0
H47A C47 H47B 107.2
C47 C48 C49 114.3(7)
C47 C48 H48A 108.7
C49 C48 H48A 108.7
C47 C48 H48B 108.7
C49 C48 H48B 108.7
H48A C48 H48B 107.6
C50 C49 C48 116.8(8)
C50 C49 H49A 108.1
C48 C49 H49A 108.1
C50 C49 H49B 108.1
C48 C49 H49B 108.1
H49A C49 H49B 107.3
C49 C50 H50A 109.5
C49 C50 H50B 109.5
H50A C50 H50B 109.5
C49 C50 H50C 109.5
H50A C50 H50C 109.5
H50B C50 H50C 109.5
C52 C51 N8 115.9(5)
C52 C51 H51A 108.3
N8 C51 H51A 108.3
C52 C51 H51B 108.3
N8 C51 H51B 108.3
H51A C51 H51B 107.4
C51 C52 C53 109.4(6)
C51 C52 H52A 109.8
C53 C52 H52A 109.8
C51 C52 H52B 109.8
C53 C52 H52B 109.8
H52A C52 H52B 108.2
C54 C53 C52 111.0(9)
C54 C53 H53A 109.4
C52 C53 H53A 109.4
C54 C53 H53B 109.4
C52 C53 H53B 109.4
H53A C53 H53B 108.0
C53 C54 H54A 109.5
C53 C54 H54B 109.5
H54A C54 H54B 109.5
C53 C54 H54C 109.5
H54A C54 H54C 109.5
H54B C54 H54C 109.5
C56 C55 N8 115.6(6)
C56 C55 H55A 108.4
N8 C55 H55A 108.4
C56 C55 H55B 108.4
N8 C55 H55B 108.4
H55A C55 H55B 107.4
C55 C56 C57 114.5(7)
C55 C56 H56A 108.6
C57 C56 H56A 108.6
C55 C56 H56B 108.6
C57 C56 H56B 108.6
H56A C56 H56B 107.6
C58 C57 C56 113.0(7)
C58 C57 H57A 109.0
C56 C57 H57A 109.0
C58 C57 H57B 109.0
C56 C57 H57B 109.0
H57A C57 H57B 107.8
C57 C58 H58A 109.5
C57 C58 H58B 109.5
H58A C58 H58B 109.5
C57 C58 H58C 109.5
H58A C58 H58C 109.5
H58B C58 H58C 109.5
C43 N8 C47 112.9(5)
C43 N8 C55 110.9(5)
C47 N8 C55 104.6(5)
C43 N8 C51 105.1(4)
C47 N8 C51 111.7(5)
C55 N8 C51 111.9(5)

loop_
_geom_bond_atom_site_label_1
_geom_bond_atom_site_label_2
_geom_bond_distance
C1 N1 1.384(7)
C1 C2 1.403(8)
C1 C6 1.408(8)
C2 C3 1.370(8)
C2 N6 1.395(7)
C3 C4 1.394(8)
C3 H3 0.9300
C4 C5 1.352(9)
C4 Cl4 1.742(7)
C5 C6 1.414(9)
C5 H5 0.9300
C6 C7 1.444(9)
C7 C8 1.383(8)
C7 C12 1.397(8)
C8 C9 1.365(9)
C8 H8 0.9300
C9 C10 1.394(9)
C9 Cl1 1.753(6)
C10 C11 1.382(7)
C10 H10 0.9300
C11 C12 1.406(8)
C11 N2 1.408(7)
C12 N1 1.390(7)
C13 O1 1.244(7)
C13 N3 1.364(7)
C13 N2 1.376(7)
C14 N4 1.361(7)
C14 C19 1.419(8)
C14 C15 1.428(8)
C15 C16 1.367(8)
C15 N3 1.403(7)
C16 C17 1.380(9)
C16 H16 0.9300
C17 C18 1.385(9)
C17 Cl2 1.750(7)
C18 C19 1.394(9)
C18 H18 0.9300
C19 C20 1.429(9)
C20 C21 1.403(8)
C20 C25 1.411(8)
C21 C22 1.353(9)
C21 H21 0.9300
C22 C23 1.399(9)
C22 Cl3 1.735(7)
C23 C24 1.382(8)
C23 H23 0.9300
C24 C25 1.389(8)
C24 N5 1.401(8)
C25 N4 1.398(7)
C26 O2 1.228(7)
C26 N5 1.365(7)
C26 N6 1.365(8)
C27 C28 1.507(12)
C27 N7 1.513(9)
C27 H27A 0.9700
C27 H27B 0.9700
C28 C29 1.567(18)
C28 H28A 0.9700
C28 H28B 0.9700
C29 C30 1.128(16)
C29 H29A 0.9700
C29 H29B 0.9700
C30 H30A 0.9600
C30 H30B 0.9600
C30 H30C 0.9600
C31 N7 1.514(10)
C31 C32 1.538(12)
C31 H31A 0.9700
C31 H31B 0.9700
C32 C33 1.545(17)
C32 H32A 0.9700
C32 H32B 0.9700
C33 C34 1.160(18)
C33 H33A 0.9700
C33 H33B 0.9700
C34 H34A 0.9600
C34 H34B 0.9600
C34 H34C 0.9600
C35 N7 1.507(8)
C35 C36 1.532(9)
C35 H35A 0.9700
C35 H35B 0.9700
C36 C37 1.505(11)
C36 H36A 0.9700
C36 H36B 0.9700
C37 C38 1.458(12)
C37 H37A 0.9700
C37 H37B 0.9700
C38 H38A 0.9600
C38 H38B 0.9600
C38 H38C 0.9600
C39 C40 1.507(11)
C39 N7 1.521(9)
C39 H39A 0.9700
C39 H39B 0.9700
C40 C42 1.402(12)
C40 H40A 0.9700
C40 H40B 0.9700
C41 C42 1.388(12)
C41 H41A 0.9600
C41 H41B 0.9600
C41 H41C 0.9600
C42 H42A 0.9700
C42 H42B 0.9700
N1 H1 0.8600
N2 H2 0.8600
N3 H3A 0.8600
N4 H4 0.8600
N5 H5A 0.8600
N6 H6 0.8600
C43 N8 1.509(7)
C43 C44 1.521(7)
C43 H43A 0.9700
C43 H43B 0.9700
C44 C45 1.491(8)
C44 H44A 0.9700
C44 H44B 0.9700
C45 C46 1.505(9)
C45 H45A 0.9700
C45 H45B 0.9700
C46 H46A 0.9600
C46 H46B 0.9600
C46 H46C 0.9600
C47 C48 1.465(9)
C47 N8 1.520(8)
C47 H47A 0.9700
C47 H47B 0.9700
C48 C49 1.556(10)
C48 H48A 0.9700
C48 H48B 0.9700
C49 C50 1.470(10)
C49 H49A 0.9700
C49 H49B 0.9700
C50 H50A 0.9600
C50 H50B 0.9600
C50 H50C 0.9600
C51 C52 1.489(8)
C51 N8 1.528(7)
C51 H51A 0.9700
C51 H51B 0.9700
C52 C53 1.525(10)
C52 H52A 0.9700
C52 H52B 0.9700
C53 C54 1.421(13)
C53 H53A 0.9700
C53 H53B 0.9700
C54 H54A 0.9600
C54 H54B 0.9600
C54 H54C 0.9600
C55 C56 1.502(9)
C55 N8 1.526(7)
C55 H55A 0.9700
C55 H55B 0.9700
C56 C57 1.571(9)
C56 H56A 0.9700
C56 H56B 0.9700
C57 C58 1.414(9)
C57 H57A 0.9700
C57 H57B 0.9700
C58 H58A 0.9600
C58 H58B 0.9600
C58 H58C 0.9600

loop_
_geom_torsion_atom_site_label_1
_geom_torsion_atom_site_label_2
_geom_torsion_atom_site_label_3
_geom_torsion_atom_site_label_4
_geom_torsion
N1 C1 C2 C3 -175.7(5)
C6 C1 C2 C3 0.0(8)
N1 C1 C2 N6 -2.3(9)
C6 C1 C2 N6 173.4(5)
N6 C2 C3 C4 -174.4(5)
C1 C2 C3 C4 -0.6(9)
C2 C3 C4 C5 1.4(10)
C2 C3 C4 Cl4 -178.9(5)
C3 C4 C5 C6 -1.4(10)
Cl4 C4 C5 C6 179.0(5)
N1 C1 C6 C5 176.5(5)
C2 C1 C6 C5 0.0(9)
N1 C1 C6 C7 -0.9(6)
C2 C1 C6 C7 -177.3(5)
C4 C5 C6 C1 0.7(9)
C4 C5 C6 C7 177.2(6)
C1 C6 C7 C8 175.9(6)
C5 C6 C7 C8 -1.0(12)
C1 C6 C7 C12 -0.9(6)
C5 C6 C7 C12 -177.8(6)
C12 C7 C8 C9 -0.6(9)
C6 C7 C8 C9 -177.0(7)
C7 C8 C9 C10 -0.2(10)
C7 C8 C9 Cl1 178.7(5)
C8 C9 C10 C11 0.9(10)
Cl1 C9 C10 C11 -178.0(4)
C9 C10 C11 C12 -0.9(8)
C9 C10 C11 N2 172.8(5)
C8 C7 C12 N1 -174.9(5)
C6 C7 C12 N1 2.4(6)
C8 C7 C12 C11 0.6(9)
C6 C7 C12 C11 177.9(5)
C10 C11 C12 N1 174.7(5)
N2 C11 C12 N1 1.4(9)
C10 C11 C12 C7 0.1(8)
N2 C11 C12 C7 -173.1(5)
N4 C14 C15 C16 -174.0(6)
C19 C14 C15 C16 1.3(9)
N4 C14 C15 N3 -1.2(10)
C19 C14 C15 N3 174.1(5)
N3 C15 C16 C17 -173.4(6)
C14 C15 C16 C17 -0.4(9)
C15 C16 C17 C18 0.1(10)
C15 C16 C17 Cl2 178.9(5)
C16 C17 C18 C19 -0.7(10)
Cl2 C17 C18 C19 -179.5(5)
C17 C18 C19 C14 1.5(10)
C17 C18 C19 C20 176.8(7)
N4 C14 C19 C18 174.3(5)
C15 C14 C19 C18 -1.9(9)
N4 C14 C19 C20 -2.1(7)
C15 C14 C19 C20 -178.3(5)
C18 C19 C20 C21 2.8(13)
C14 C19 C20 C21 178.4(6)
C18 C19 C20 C25 -174.6(7)
C14 C19 C20 C25 1.0(7)
C25 C20 C21 C22 -0.4(9)
C19 C20 C21 C22 -177.6(7)
C20 C21 C22 C23 2.1(11)
C20 C21 C22 Cl3 -178.7(5)
C21 C22 C23 C24 -2.9(11)
Cl3 C22 C23 C24 177.8(5)
C22 C23 C24 C25 1.9(9)
C22 C23 C24 N5 175.5(6)
C23 C24 C25 N4 176.0(5)
N5 C24 C25 N4 2.9(10)
C23 C24 C25 C20 -0.3(9)
N5 C24 C25 C20 -173.4(5)
C21 C20 C25 C24 -0.5(9)
C19 C20 C25 C24 177.4(6)
C21 C20 C25 N4 -177.5(5)
C19 C20 C25 N4 0.4(7)
N7 C27 C28 C29 172.5(9)
C27 C28 C29 C30 -109(3)
N7 C31 C32 C33 173.6(10)
C31 C32 C33 C34 -156(2)
N7 C35 C36 C37 -175.3(8)
C35 C36 C37 C38 -179.9(10)
N7 C39 C40 C42 -170.7(10)
C39 C40 C42 C41 -173.6(12)
C2 C1 N1 C12 178.5(5)
C6 C1 N1 C12 2.3(6)
C7 C12 N1 C1 -3.0(6)
C11 C12 N1 C1 -178.1(6)
O1 C13 N2 C11 -10.1(9)
N3 C13 N2 C11 170.5(5)
C10 C11 N2 C13 151.8(5)
C12 C11 N2 C13 -35.0(9)
O1 C13 N3 C15 8.5(10)
N2 C13 N3 C15 -172.0(5)
C16 C15 N3 C13 -151.5(6)
C14 C15 N3 C13 35.9(9)
C19 C14 N4 C25 2.4(6)
C15 C14 N4 C25 178.2(6)
C24 C25 N4 C14 -178.4(6)
C20 C25 N4 C14 -1.7(6)
O2 C26 N5 C24 -7.1(9)
N6 C26 N5 C24 172.4(5)
C23 C24 N5 C26 150.0(6)
C25 C24 N5 C26 -37.0(9)
O2 C26 N6 C2 7.7(9)
N5 C26 N6 C2 -171.8(5)
C3 C2 N6 C26 -151.0(6)
C1 C2 N6 C26 35.7(8)
C36 C35 N7 C27 -179.2(7)
C36 C35 N7 C31 -56.8(9)
C36 C35 N7 C39 61.4(9)
C28 C27 N7 C35 179.9(8)
C28 C27 N7 C31 57.0(11)
C28 C27 N7 C39 -59.4(11)
C32 C31 N7 C35 -53.7(11)
C32 C31 N7 C27 66.5(11)
C32 C31 N7 C39 -175.2(9)
C40 C39 N7 C35 56.9(11)
C40 C39 N7 C27 -61.6(11)
C40 C39 N7 C31 178.7(9)
N8 C43 C44 C45 -176.2(6)
C43 C44 C45 C46 -178.9(7)
N8 C47 C48 C49 -175.0(6)
C47 C48 C49 C50 74.3(9)
N8 C51 C52 C53 176.8(7)
C51 C52 C53 C54 -174.3(9)
N8 C55 C56 C57 177.1(5)
C55 C56 C57 C58 -66.6(9)
C44 C43 N8 C47 -58.3(7)
C44 C43 N8 C55 58.7(7)
C44 C43 N8 C51 179.8(6)
C48 C47 N8 C43 -61.1(7)
C48 C47 N8 C55 178.3(6)
C48 C47 N8 C51 57.0(8)
C56 C55 N8 C43 55.9(7)
C56 C55 N8 C47 177.9(6)
C56 C55 N8 C51 -61.0(7)
C52 C51 N8 C43 -177.0(6)
C52 C51 N8 C47 60.3(8)
C52 C51 N8 C55 -56.6(8)
